data_7064218
loop_
_publ_author_name
'MacDougall, Phillip'
'Zeng, Mich Wenshi'
'Wang, Jin'
'Ho, Peter Cheng-Wei'
'Vargas-Baca, Ignacio'

_publ_section_title
;
 From Fluorine Chemistry to Noncovalent Interactions: Celebrating Prof.
 Giuseppe Resnati
;
_journal_name_full 'New Journal of Chemistry'
_journal_paper_doi 10.1039/D5NJ03688G
_journal_year 2026
_chemical_formula_moiety '2(C10 H10 Br3.5 N O Te), C14 H19 N2'
_chemical_formula_sum 'C34 H39 Br7 N4 O2 Te2'
_chemical_formula_weight 1350.26
_chemical_name_systematic '1,1,1-tri-bromo-3-methyl-5-phenyl-1,2-tellurazole-2-anol + proton sponge'
_chemical_properties_physical Air-sensitive,Moisture-sensitive,Hygroscopic,Oxygen-sensitive,Light-sensitive
_space_group_crystal_system monoclinic
_space_group_IT_number 15
_space_group_name_Hall '-C 2yc'
_space_group_name_H-M_alt 'C 1 2/c 1'
_atom_sites_solution_hydrogens mixed
_atom_sites_solution_primary dual
_audit_creation_date 2025-09-15
_audit_creation_method
;
Olex2 1.5
(compiled 2025.07.13 svn.rb7424aed for OlexSys, GUI svn.r7314)
;
_audit_update_record
;
2025-09-15 deposited with the CCDC.	2025-12-08 downloaded from the CCDC.
;
_cell_angle_alpha 90
_cell_angle_beta 104.617(2)
_cell_angle_gamma 90
_cell_formula_units_Z 4
_cell_length_a 24.6425(16)
_cell_length_b 13.1419(9)
_cell_length_c 13.6360(8)
_cell_measurement_reflns_used 9516
_cell_measurement_temperature 100.00
_cell_measurement_theta_max 30.76
_cell_measurement_theta_min 2.49
_cell_volume 4273.1(5)
_computing_cell_refinement 'SAINT V8.40B (Bruker, 2016)'
_computing_data_reduction 'SAINT V8.40B (Bruker, 2016)'
_computing_molecular_graphics 'Olex2 1.5 (Dolomanov et al., 2009)'
_computing_publication_material 'Olex2 1.5 (Dolomanov et al., 2009)'
_computing_structure_refinement 'SHELXL 2019/3 (Sheldrick, 2015)'
_computing_structure_solution 'SHELXT 2018/2 (Sheldrick, 2018)'
_diffrn_ambient_temperature 100.00
_diffrn_measured_fraction_theta_full 0.998
_diffrn_measured_fraction_theta_max 0.998
_diffrn_measurement_device_type 'Bruker APEX-II CCD'
_diffrn_measurement_method '\f and \w scans'
_diffrn_radiation_type MoK\a
_diffrn_radiation_wavelength 0.71073
_diffrn_reflns_av_R_equivalents 0.1020
_diffrn_reflns_av_unetI/netI 0.0350
_diffrn_reflns_Laue_measured_fraction_full 0.998
_diffrn_reflns_Laue_measured_fraction_max 0.998
_diffrn_reflns_limit_h_max 34
_diffrn_reflns_limit_h_min -35
_diffrn_reflns_limit_k_max 18
_diffrn_reflns_limit_k_min -18
_diffrn_reflns_limit_l_max 19
_diffrn_reflns_limit_l_min -19
_diffrn_reflns_number 141819
_diffrn_reflns_point_group_measured_fraction_full 0.998
_diffrn_reflns_point_group_measured_fraction_max 0.998
_diffrn_reflns_theta_full 25.242
_diffrn_reflns_theta_max 30.795
_diffrn_reflns_theta_min 2.486
_diffrn_source_current 1.4
_diffrn_source_power 0.07
_diffrn_source_voltage 50.0
_diffrn_standards_number 0
_exptl_absorpt_coefficient_mu 7.945
_exptl_absorpt_correction_T_max 0.7461
_exptl_absorpt_correction_T_min 0.4571
_exptl_absorpt_correction_type multi-scan
_exptl_absorpt_process_details
;
SADABS-2016/2 (Bruker,2016/2) was used for absorption correction.
wR2(int) was 0.1336 before and 0.0791 after correction.
The Ratio of minimum to maximum transmission is 0.6127.
The \l/2 correction factor is Not present.
;
_exptl_crystal_colour 'dull yellow'
_exptl_crystal_colour_lustre dull
_exptl_crystal_colour_primary yellow
_exptl_crystal_density_diffrn 2.099
_exptl_crystal_description prism
_exptl_crystal_F_000 2544
_exptl_crystal_preparation
'1,1,1-tri-bromo-3-methyl-5-phenyl-1,2-tellurazole-2-anol was predpared, dissoved in THF and 1.2 equivalents of proton sponge in THF was added.'
_exptl_crystal_recrystallization_method
'The resulting solution was filtered and allowed to slowly evaporate yielding yellow crystals'
_exptl_crystal_size_max 0.2
_exptl_crystal_size_mid 0.2
_exptl_crystal_size_min 0.08
_refine_diff_density_max 0.744
_refine_diff_density_min -1.087
_refine_diff_density_rms 0.131
_refine_ls_extinction_method none
_refine_ls_goodness_of_fit_ref 1.016
_refine_ls_hydrogen_treatment mixed
_refine_ls_matrix_type full
_refine_ls_number_parameters 229
_refine_ls_number_reflns 6673
_refine_ls_number_restraints 195
_refine_ls_restrained_S_all 1.002
_refine_ls_R_factor_all 0.0349
_refine_ls_R_factor_gt 0.0247
_refine_ls_shift/su_max 0.002
_refine_ls_shift/su_mean 0.000
_refine_ls_structure_factor_coef Fsqd
_refine_ls_weighting_details 'w=1/[\s^2^(Fo^2^)+(0.0279P)^2^+6.9221P] where P=(Fo^2^+2Fc^2^)/3'
_refine_ls_weighting_scheme calc
_refine_ls_wR_factor_gt 0.0573
_refine_ls_wR_factor_ref 0.0613
_reflns_Friedel_coverage 0.000
_reflns_number_gt 5638
_reflns_number_total 6673
_reflns_threshold_expression 'I > 2\s(I)'
_cod_data_source_file d5nj03688g2.cif
_cod_data_source_block mo_pm_iteohbr3psponge_0m
_cod_original_sg_symbol_H-M C2/c
_cod_database_code 7064218
_shelx_shelxl_version_number 2019/3
_shelx_space_group_comment
;
The symmetry employed for this shelxl refinement is uniquely defined
by the following loop, which should always be used as a source of
symmetry information in preference to the above space-group names.
They are only intended as comments.
;
_olex2_refinement_description
;
1. Fixed Uiso
 At 1.2 times of:
  All C(H) groups
 At 1.5 times of:
  All C(H,H,H) groups, All O(H) groups
2. Rigid body (RIGU) restrains
 All non-hydrogen atoms
 with sigma for 1-2 distances of 0.004 and sigma for 1-3 distances of 0.004
3.a Aromatic/amide H refined with riding coordinates:
 C2(H2), C6(H6), C7(H7), C8(H8), C9(H9), C10(H10), C14(H14), C15(H15), C16(H16)
3.b Idealised Me refined as rotating group:
 C4(H4a,H4b,H4c), C17(H17a,H17b,H17c), C18(H18a,H18b,H18c)
3.c Idealised tetrahedral OH refined as rotating group:
 O1(H1)
;
_olex2_exptl_crystal_mounting_method
'Suitable crystals were selected and mounted on nylon loops (Hampton, California) or MiTeGen micromounts (Ithaca, New York) with Paratone-N oil on a Bruker APEX-II CCD diffractometer. The crystal was kept at 100.00 K during data collection.'
_olex2_submission_original_sample_id PM-5-63-3
_olex2_submission_special_instructions 'No special instructions were received'

loop_
_space_group_symop_operation_xyz
'x, y, z'
'-x, y, -z+1/2'
'x+1/2, y+1/2, z'
'-x+1/2, y+1/2, -z+1/2'
'-x, -y, -z'
'x, -y, z-1/2'
'-x+1/2, -y+1/2, -z'
'x+1/2, -y+1/2, z-1/2'

loop_
_atom_site_label
_atom_site_type_symbol
_atom_site_fract_x
_atom_site_fract_y
_atom_site_fract_z
_atom_site_U_iso_or_equiv
_atom_site_adp_type
_atom_site_occupancy
_atom_site_site_symmetry_order
_atom_site_calc_flag
_atom_site_refinement_flags_posn
_atom_site_refinement_flags_adp
_atom_site_refinement_flags_occupancy
_atom_site_disorder_assembly
_atom_site_disorder_group
Te Te 0.63714(2) 0.19219(2) 0.23880(2) 0.01640(4) Uani 1 1 d . . . . .
Br1 Br 0.67300(2) 0.08042(2) 0.40540(2) 0.03020(6) Uani 1 1 d . . . . .
Br2 Br 0.67660(2) 0.07143(2) 0.12408(2) 0.02382(6) Uani 1 1 d . . . . .
Br3 Br 0.60526(2) 0.33296(2) 0.09460(2) 0.02597(6) Uani 1 1 d . . . . .
Br4 Br 0.500000 0.15557(3) 0.250000 0.03424(9) Uani 1 2 d S T P . .
O1 O 0.57069(8) 0.33182(14) 0.38112(14) 0.0278(4) Uani 1 1 d . . . . .
H1 H 0.546109 0.290188 0.351521 0.042 Uiso 1 1 calc R U . . .
N1 N 0.61888(9) 0.31757(15) 0.34897(15) 0.0223(4) Uani 1 1 d . . . . .
C1 C 0.71313(9) 0.27973(18) 0.28661(17) 0.0202(4) Uani 1 1 d . . . . .
C2 C 0.71023(11) 0.35587(19) 0.35032(18) 0.0247(5) Uani 1 1 d . . . . .
H2 H 0.742043 0.398545 0.373016 0.030 Uiso 1 1 calc R U . . .
C3 C 0.66015(11) 0.37630(18) 0.38661(18) 0.0239(5) Uani 1 1 d . . . . .
C4 C 0.65748(13) 0.4590(2) 0.4602(2) 0.0341(6) Uani 1 1 d . . . . .
H4A H 0.627018 0.506020 0.429761 0.051 Uiso 1 1 calc R U . . .
H4B H 0.693152 0.496013 0.477420 0.051 Uiso 1 1 calc R U . . .
H4C H 0.650507 0.429283 0.521817 0.051 Uiso 1 1 calc R U . . .
C5 C 0.76090(10) 0.25508(18) 0.24437(18) 0.0227(5) Uani 1 1 d . . . . .
C6 C 0.77250(12) 0.3147(2) 0.1687(2) 0.0318(6) Uani 1 1 d . . . . .
H6 H 0.750777 0.373887 0.146259 0.038 Uiso 1 1 calc R U . . .
C7 C 0.81589(12) 0.2883(2) 0.1253(2) 0.0370(6) Uani 1 1 d . . . . .
H7 H 0.823116 0.328719 0.072254 0.044 Uiso 1 1 calc R U . . .
C8 C 0.84827(11) 0.2045(2) 0.1584(2) 0.0320(6) Uani 1 1 d . . . . .
H8 H 0.878137 0.187470 0.128951 0.038 Uiso 1 1 calc R U . . .
C9 C 0.83758(11) 0.1444(2) 0.2347(2) 0.0352(6) Uani 1 1 d . . . . .
H9 H 0.860222 0.086515 0.258068 0.042 Uiso 1 1 calc R U . . .
C10 C 0.79359(11) 0.1692(2) 0.2772(2) 0.0320(6) Uani 1 1 d . . . . .
H10 H 0.785775 0.127301 0.328738 0.038 Uiso 1 1 calc R U . . .
N2 N 0.51099(8) 0.13229(14) 0.66274(14) 0.0193(4) Uani 1 1 d . . . . .
H2A H 0.500000 0.115(5) 0.750000 0.072(18) Uiso 1 2 d S . P . .
C11 C 0.51395(9) 0.24349(16) 0.66687(16) 0.0175(4) Uani 1 1 d . . . . .
C12 C 0.500000 0.2936(2) 0.750000 0.0168(6) Uani 1 2 d S T P . .
C13 C 0.500000 0.4022(2) 0.750000 0.0187(6) Uani 1 2 d S T P . .
C14 C 0.51551(10) 0.45519(18) 0.67063(19) 0.0227(4) Uani 1 1 d . . . . .
H14 H 0.515926 0.527471 0.670939 0.027 Uiso 1 1 calc R U . . .
C15 C 0.52981(10) 0.40406(19) 0.59402(19) 0.0249(5) Uani 1 1 d . . . . .
H15 H 0.540679 0.440796 0.542067 0.030 Uiso 1 1 calc R U . . .
C16 C 0.52858(10) 0.29747(18) 0.59145(18) 0.0234(5) Uani 1 1 d . . . . .
H16 H 0.537939 0.262394 0.537046 0.028 Uiso 1 1 calc R U . . .
C17 C 0.56463(11) 0.08428(19) 0.6566(2) 0.0266(5) Uani 1 1 d . . . . .
H17A H 0.562327 0.010533 0.665439 0.040 Uiso 1 1 calc R U . . .
H17B H 0.595411 0.111931 0.710137 0.040 Uiso 1 1 calc R U . . .
H17C H 0.571519 0.098720 0.590310 0.040 Uiso 1 1 calc R U . . .
C18 C 0.46331(11) 0.09615(19) 0.58009(19) 0.0264(5) Uani 1 1 d . . . . .
H18A H 0.470247 0.113258 0.514360 0.040 Uiso 1 1 calc R U . . .
H18B H 0.428647 0.129129 0.586206 0.040 Uiso 1 1 calc R U . . .
H18C H 0.459590 0.022217 0.585181 0.040 Uiso 1 1 calc R U . . .

loop_
_atom_site_aniso_label
_atom_site_aniso_U_11
_atom_site_aniso_U_22
_atom_site_aniso_U_33
_atom_site_aniso_U_23
_atom_site_aniso_U_13
_atom_site_aniso_U_12
Te 0.01816(7) 0.01366(7) 0.01853(7) -0.00024(5) 0.00676(5) -0.00037(5)
Br1 0.03941(15) 0.02550(13) 0.02593(12) 0.00936(9) 0.00868(11) 0.00154(10)
Br2 0.02577(12) 0.02123(11) 0.02572(12) -0.00523(9) 0.00881(9) 0.00196(8)
Br3 0.03286(13) 0.02186(11) 0.02282(11) 0.00447(9) 0.00637(10) 0.00497(9)
Br4 0.02280(17) 0.02167(17) 0.0618(3) 0.000 0.01728(17) 0.000
O1 0.0307(9) 0.0282(9) 0.0298(9) -0.0021(7) 0.0179(8) 0.0044(7)
N1 0.0285(10) 0.0193(9) 0.0225(10) -0.0001(7) 0.0128(8) 0.0024(7)
C1 0.0206(10) 0.0214(10) 0.0183(10) 0.0008(8) 0.0045(8) -0.0044(8)
C2 0.0281(12) 0.0230(11) 0.0230(11) -0.0032(9) 0.0066(10) -0.0052(9)
C3 0.0336(13) 0.0189(11) 0.0201(11) -0.0015(8) 0.0085(10) 0.0011(9)
C4 0.0503(17) 0.0251(12) 0.0287(13) -0.0081(10) 0.0130(12) 0.0011(12)
C5 0.0205(11) 0.0254(11) 0.0218(11) -0.0052(9) 0.0048(9) -0.0057(9)
C6 0.0335(14) 0.0256(12) 0.0418(15) 0.0037(11) 0.0198(12) -0.0031(10)
C7 0.0373(15) 0.0373(15) 0.0436(16) 0.0013(13) 0.0237(13) -0.0070(12)
C8 0.0226(12) 0.0421(15) 0.0347(14) -0.0121(12) 0.0133(10) -0.0087(10)
C9 0.0248(13) 0.0437(16) 0.0370(15) 0.0007(12) 0.0076(11) 0.0073(11)
C10 0.0245(12) 0.0443(16) 0.0279(13) 0.0081(11) 0.0078(10) 0.0067(11)
N2 0.0230(9) 0.0147(8) 0.0193(9) -0.0025(7) 0.0038(7) 0.0027(7)
C11 0.0187(10) 0.0153(9) 0.0182(10) 0.0004(8) 0.0040(8) 0.0011(7)
C12 0.0155(13) 0.0142(13) 0.0199(14) 0.000 0.0028(11) 0.000
C13 0.0159(14) 0.0162(13) 0.0240(15) 0.000 0.0048(12) 0.000
C14 0.0216(11) 0.0167(10) 0.0295(12) 0.0039(9) 0.0059(9) 0.0001(8)
C15 0.0269(12) 0.0221(11) 0.0270(12) 0.0085(9) 0.0093(10) 0.0004(9)
C16 0.0268(12) 0.0233(11) 0.0211(11) 0.0026(9) 0.0080(9) 0.0020(9)
C17 0.0281(12) 0.0206(11) 0.0321(13) -0.0010(10) 0.0097(10) 0.0062(9)
C18 0.0288(12) 0.0223(11) 0.0255(12) -0.0054(9) 0.0023(10) -0.0029(9)

loop_
_atom_type_symbol
_atom_type_description
_atom_type_scat_dispersion_real
_atom_type_scat_dispersion_imag
_atom_type_scat_source
C C 0.0033 0.0016 'International Tables Vol C Tables 4.2.6.8 and 6.1.1.4'
H H 0.0000 0.0000 'International Tables Vol C Tables 4.2.6.8 and 6.1.1.4'
Br Br -0.2901 2.4595 'International Tables Vol C Tables 4.2.6.8 and 6.1.1.4'
N N 0.0061 0.0033 'International Tables Vol C Tables 4.2.6.8 and 6.1.1.4'
O O 0.0106 0.0060 'International Tables Vol C Tables 4.2.6.8 and 6.1.1.4'
Te Te -0.5308 1.6751 'International Tables Vol C Tables 4.2.6.8 and 6.1.1.4'

loop_
_geom_angle_atom_site_label_1
_geom_angle_atom_site_label_2
_geom_angle_atom_site_label_3
_geom_angle
_geom_angle_site_symmetry_1
_geom_angle_site_symmetry_3
_geom_angle_publ_flag
Br1 Te Br3 169.611(10) . . ?
Br1 Te Br4 90.181(8) . . ?
Br2 Te Br1 94.768(10) . . ?
Br2 Te Br3 93.753(10) . . ?
Br2 Te Br4 117.570(9) . . ?
Br3 Te Br4 91.134(8) . . ?
N1 Te Br1 85.25(5) . . ?
N1 Te Br2 168.56(5) . . ?
N1 Te Br3 85.22(5) . . ?
N1 Te Br4 73.86(5) . . ?
C1 Te Br1 87.73(6) . . ?
C1 Te Br2 94.59(6) . . ?
C1 Te Br3 85.67(6) . . ?
C1 Te Br4 147.83(6) . . ?
C1 Te N1 73.97(8) . . ?
N1 O1 H1 109.5 . . ?
O1 N1 Te 128.19(15) . . ?
C3 N1 Te 114.80(16) . . ?
C3 N1 O1 116.9(2) . . ?
C2 C1 Te 114.27(18) . . ?
C2 C1 C5 126.7(2) . . ?
C5 C1 Te 118.96(16) . . ?
C1 C2 H2 118.5 . . ?
C1 C2 C3 122.9(2) . . ?
C3 C2 H2 118.5 . . ?
N1 C3 C2 114.0(2) . . ?
N1 C3 C4 123.0(2) . . ?
C2 C3 C4 123.0(2) . . ?
C3 C4 H4A 109.5 . . ?
C3 C4 H4B 109.5 . . ?
C3 C4 H4C 109.5 . . ?
H4A C4 H4B 109.5 . . ?
H4A C4 H4C 109.5 . . ?
H4B C4 H4C 109.5 . . ?
C6 C5 C1 120.3(2) . . ?
C6 C5 C10 119.2(2) . . ?
C10 C5 C1 120.5(2) . . ?
C5 C6 H6 119.9 . . ?
C5 C6 C7 120.2(3) . . ?
C7 C6 H6 119.9 . . ?
C6 C7 H7 119.7 . . ?
C8 C7 C6 120.5(3) . . ?
C8 C7 H7 119.7 . . ?
C7 C8 H8 119.9 . . ?
C7 C8 C9 120.1(3) . . ?
C9 C8 H8 119.9 . . ?
C8 C9 H9 120.1 . . ?
C8 C9 C10 119.8(3) . . ?
C10 C9 H9 120.1 . . ?
C5 C10 H10 119.9 . . ?
C9 C10 C5 120.3(3) . . ?
C9 C10 H10 119.9 . . ?
C11 N2 H2A 99(3) . . ?
C11 N2 C17 112.93(18) . . ?
C11 N2 C18 111.75(18) . . ?
C17 N2 H2A 111.7(14) . . ?
C17 N2 C18 111.47(19) . . ?
C18 N2 H2A 109.3(11) . . ?
C12 C11 N2 118.2(2) . . ?
C16 C11 N2 120.5(2) . . ?
C16 C11 C12 121.3(2) . . ?
C11 C12 C11 125.0(3) . 2_656 ?
C11 C12 C13 117.51(14) 2_656 . ?
C11 C12 C13 117.51(14) . . ?
C14 C13 C12 119.42(15) 2_656 . ?
C14 C13 C12 119.42(15) . . ?
C14 C13 C14 121.2(3) 2_656 . ?
C13 C14 H14 119.5 . . ?
C15 C14 C13 121.0(2) . . ?
C15 C14 H14 119.5 . . ?
C14 C15 H15 119.9 . . ?
C14 C15 C16 120.3(2) . . ?
C16 C15 H15 119.9 . . ?
C11 C16 C15 120.5(2) . . ?
C11 C16 H16 119.8 . . ?
C15 C16 H16 119.8 . . ?
N2 C17 H17A 109.5 . . ?
N2 C17 H17B 109.5 . . ?
N2 C17 H17C 109.5 . . ?
H17A C17 H17B 109.5 . . ?
H17A C17 H17C 109.5 . . ?
H17B C17 H17C 109.5 . . ?
N2 C18 H18A 109.5 . . ?
N2 C18 H18B 109.5 . . ?
N2 C18 H18C 109.5 . . ?
H18A C18 H18B 109.5 . . ?
H18A C18 H18C 109.5 . . ?
H18B C18 H18C 109.5 . . ?

loop_
_geom_bond_atom_site_label_1
_geom_bond_atom_site_label_2
_geom_bond_distance
_geom_bond_site_symmetry_2
_geom_bond_publ_flag
Te Br1 2.6620(3) . ?
Te Br2 2.5844(3) . ?
Te Br3 2.6695(3) . ?
Te Br4 3.4549(3) . ?
Te N1 2.3486(19) . ?
Te C1 2.154(2) . ?
O1 H1 0.8400 . ?
O1 N1 1.378(3) . ?
N1 C3 1.277(3) . ?
C1 C2 1.339(3) . ?
C1 C5 1.471(3) . ?
C2 H2 0.9500 . ?
C2 C3 1.466(3) . ?
C3 C4 1.492(3) . ?
C4 H4A 0.9800 . ?
C4 H4B 0.9800 . ?
C4 H4C 0.9800 . ?
C5 C6 1.382(4) . ?
C5 C10 1.394(4) . ?
C6 H6 0.9500 . ?
C6 C7 1.391(4) . ?
C7 H7 0.9500 . ?
C7 C8 1.368(4) . ?
C8 H8 0.9500 . ?
C8 C9 1.383(4) . ?
C9 H9 0.9500 . ?
C9 C10 1.390(4) . ?
C10 H10 0.9500 . ?
N2 H2A 1.305(10) . ?
N2 C11 1.464(3) . ?
N2 C17 1.486(3) . ?
N2 C18 1.486(3) . ?
C11 C12 1.426(3) . ?
C11 C16 1.370(3) . ?
C12 C13 1.427(4) . ?
C13 C14 1.418(3) . ?
C13 C14 1.418(3) 2_656 ?
C14 H14 0.9500 . ?
C14 C15 1.361(4) . ?
C15 H15 0.9500 . ?
C15 C16 1.401(3) . ?
C16 H16 0.9500 . ?
C17 H17A 0.9800 . ?
C17 H17B 0.9800 . ?
C17 H17C 0.9800 . ?
C18 H18A 0.9800 . ?
C18 H18B 0.9800 . ?
C18 H18C 0.9800 . ?

loop_
_geom_torsion_atom_site_label_1
_geom_torsion_atom_site_label_2
_geom_torsion_atom_site_label_3
_geom_torsion_atom_site_label_4
_geom_torsion
_geom_torsion_site_symmetry_1
_geom_torsion_site_symmetry_2
_geom_torsion_site_symmetry_3
_geom_torsion_site_symmetry_4
_geom_torsion_publ_flag
Te N1 C3 C2 2.2(3) . . . . ?
Te N1 C3 C4 -178.40(19) . . . . ?
Te C1 C2 C3 1.5(3) . . . . ?
Te C1 C5 C6 102.3(2) . . . . ?
Te C1 C5 C10 -75.1(3) . . . . ?
O1 N1 C3 C2 179.1(2) . . . . ?
O1 N1 C3 C4 -1.5(3) . . . . ?
C1 C2 C3 N1 -2.6(4) . . . . ?
C1 C2 C3 C4 178.0(2) . . . . ?
C1 C5 C6 C7 -176.7(2) . . . . ?
C1 C5 C10 C9 178.0(2) . . . . ?
C2 C1 C5 C6 -74.5(3) . . . . ?
C2 C1 C5 C10 108.2(3) . . . . ?
C5 C1 C2 C3 178.4(2) . . . . ?
C5 C6 C7 C8 -1.4(4) . . . . ?
C6 C5 C10 C9 0.5(4) . . . . ?
C6 C7 C8 C9 0.8(4) . . . . ?
C7 C8 C9 C10 0.4(4) . . . . ?
C8 C9 C10 C5 -1.1(4) . . . . ?
C10 C5 C6 C7 0.7(4) . . . . ?
N2 C11 C12 C11 3.48(13) . . . 2_656 ?
N2 C11 C12 C13 -176.52(13) . . . . ?
N2 C11 C16 C15 178.1(2) . . . . ?
C11 C12 C13 C14 177.83(15) 2_656 . . . ?
C11 C12 C13 C14 177.83(15) . . . 2_656 ?
C11 C12 C13 C14 -2.17(15) 2_656 . . 2_656 ?
C11 C12 C13 C14 -2.17(15) . . . . ?
C12 C11 C16 C15 -0.4(3) . . . . ?
C12 C13 C14 C15 0.7(3) . . . . ?
C13 C14 C15 C16 1.0(4) . . . . ?
C14 C13 C14 C15 -179.3(3) 2_656 . . . ?
C14 C15 C16 C11 -1.2(4) . . . . ?
C16 C11 C12 C11 -177.9(2) . . . 2_656 ?
C16 C11 C12 C13 2.1(2) . . . . ?
C17 N2 C11 C12 -123.9(2) . . . . ?
C17 N2 C11 C16 57.5(3) . . . . ?
C18 N2 C11 C12 109.4(2) . . . . ?
C18 N2 C11 C16 -69.1(3) . . . . ?
